data_2310575
loop_
_publ_author_name
'Ferrari, A.'
'Braibanti, A.'
'Bigliardi, G.'
'Lanfredi, A.M.M.'

_publ_section_title
;
 The crystal structure of bis(hydrazine)zinc isothiocyanate
;
_journal_name_full 'Acta Crystallographica (1,1948-23,1967)'
_journal_page_first 367
_journal_page_last 372
_journal_volume 18
_journal_year 1965
_chemical_formula_sum 'C2 H8 N6 S2 Zn'
_chemical_name_systematic '(Zn (N2 H4)2) (N C S)2'
_space_group_IT_number 14
_symmetry_space_group_name_Hall '-P 2yab'
_symmetry_space_group_name_H-M 'P 1 21/a 1'
_cell_angle_alpha 90
_cell_angle_beta 105.5
_cell_angle_gamma 90
_cell_formula_units_Z 2
_cell_length_a 7.141
_cell_length_b 14.756
_cell_length_c 4.214
_cell_volume 427.891
_citation_journal_id_ASTM ACCRA9
_cod_data_source_file Ferrari_ACCRA9_1965_1868.cif
_cod_data_source_block C2H8N6S2Zn1
_cod_original_cell_volume 427.8906
_cod_original_sg_symbol_Hall '-P 2ybc (z,y,-x)'
_cod_original_formula_sum 'C2 H8 N6 S2 Zn1'
_cod_database_code 2310575

loop_
_symmetry_equiv_pos_as_xyz
x,y,z
-x+1/2,y+1/2,-z
-x,-y,-z
x-1/2,-y-1/2,z

loop_
_atom_site_label
_atom_site_type_symbol
_atom_site_fract_x
_atom_site_fract_y
_atom_site_fract_z
_atom_site_occupancy
_atom_site_U_iso_or_equiv
N3 N-3 0.2335 0.429 0.0135 1 0.0
H1 H+1 0.574 0.6251 0.4498 1 0.0
C1 C+4 0.1295 0.3729 0.0311 1 0.0
H2 H+1 0.3597 0.6577 0.1979 1 0.0
N1 N-2 0.4356 0.6029 0.3257 1 0.0
H4 H+1 0.2336 0.5259 0.5373 1 0.0
S1 S-2 -0.013 0.294 0.1205 1 0.0
N2 N-2 0.3364 0.574 0.5725 1 0.0
Zn1 Zn+2 0.5 0.5 0 1 0.0
H3 H+1 0.2646 0.63 0.3685 1 0.0
